data_4134984
loop_
_publ_author_name
'Asada, Takahiro'
'Hoshimoto, Yoichi'
'Ogoshi, Sensuke'

_publ_section_title
;
 Rotation-Triggered Transmetalation on a Heterobimetallic Cu/Al
 <i>N</i>-Phosphine-Oxide-Substituted Imidazolylidene Complex.
;
_journal_issue 21
_journal_name_full 'Journal of the American Chemical Society'
_journal_page_first 9772
_journal_page_last 9784
_journal_paper_doi 10.1021/jacs.0c03252
_journal_volume 142
_journal_year 2020
_chemical_absolute_configuration unk
_chemical_formula_moiety 'Br6 Cu4, C34 H50 Al Br N4 O2 P2, 2(C6 H6)'
_chemical_formula_sum 'C46 H62 Al Br7 Cu4 N4 O2 P2'
_chemical_formula_weight 1605.47
_space_group_crystal_system monoclinic
_space_group_IT_number 4
_space_group_name_Hall 'P 2yb'
_space_group_name_H-M_alt 'P 1 21 1'
_symmetry_Int_Tables_number 4
_atom_sites_solution_primary dual
_audit_creation_date 2019-10-07
_audit_creation_method
;
Olex2 1.2
(compiled 2018.05.29 svn.r3508 for OlexSys, GUI svn.r5506)
;
_cell_angle_alpha 90
_cell_angle_beta 91.8940(10)
_cell_angle_gamma 90
_cell_formula_units_Z 2
_cell_length_a 12.64470(10)
_cell_length_b 17.08400(10)
_cell_length_c 13.26670(10)
_cell_measurement_reflns_used 60943
_cell_measurement_temperature 123.15
_cell_measurement_theta_max 76.9360
_cell_measurement_theta_min 3.4920
_cell_volume 2864.33(4)
_computing_cell_refinement 'CrysAlisPro 1.171.40.43a (Rigaku OD, 2019)'
_computing_data_collection 'CrysAlisPro 1.171.40.43a (Rigaku OD, 2019)'
_computing_data_reduction 'CrysAlisPro 1.171.40.43a (Rigaku OD, 2019)'
_computing_molecular_graphics 'Olex2 (Dolomanov et al., 2009)'
_computing_publication_material 'Olex2 (Dolomanov et al., 2009)'
_computing_structure_refinement 'olex2.refine (Bourhis et al., 2015)'
_computing_structure_solution 'ShelXT (Sheldrick, 2015)'
_diffrn_ambient_temperature 123.15
_diffrn_detector 'CCD plate'
_diffrn_detector_area_resol_mean 10.0000
_diffrn_detector_type HyPix
_diffrn_measured_fraction_theta_full 0.9978
_diffrn_measured_fraction_theta_max 0.9978
_diffrn_measurement_details
;
List of Runs (angles in degrees, time in seconds):

  # Type    Start    End  Width  t~exp~   \w     \q     \k     \f   Frames
--------------------------------------------------------------------------
  1  \w     29.00  55.00   0.50    1.68    --   49.59  77.00 -90.00   52
  2  \w     38.00  64.00   0.50    1.68    --   60.00  80.00-100.69   52
  3  \w     47.00  79.00   0.50    1.68    --   66.50  77.00-103.03   64
  4  \w     85.00 121.00   0.50    1.68    --   49.59  77.00 -90.00   72
  5  \w     74.00  99.00   0.50    1.68    --   49.59 140.00 -38.00   50
  6  \w     75.00 100.00   0.50    1.68    --   66.50 140.00 -38.00   50
  7  \w    103.00 128.00   0.50    1.68    --   56.00  77.00  23.72   50
  8  \w     71.00  96.00   0.50    1.68    --   49.59 129.00 148.00   50
  9  \w     45.00  71.00   0.50    1.68    --   66.50  79.00 -74.64   52
 10  \w     46.00  73.00   0.50    1.68    --   66.50  77.00 -30.00   54
 11  \w     46.00  95.00   0.50    1.68    --   66.50  77.00   0.00   98
 12  \w     45.00  73.00   0.50    1.68    --   66.50  79.00  70.18   56
 13  \w     47.00  81.00   0.50    1.68    --   66.50  77.00  90.00   68
 14  \w     79.00 104.00   0.50    1.68    --   66.50 129.00 148.00   50
 15  \w     36.00  92.00   0.50    1.68    --   56.00  79.00 167.01  112
 16  \w     36.00  75.00   0.50    1.68    --   56.00  75.00 131.26   78
 17  \w     46.00  72.00   0.50    1.68    --   66.50  77.00 150.00   52
 18  \w     46.00  76.00   0.50    1.68    --   66.50  77.00 120.00   60
 19  \w     46.00  71.00   0.50    1.68    --   66.50  77.00 176.14   50
 20  \w     30.00  62.00   0.50    1.68    --   52.00  81.00  88.28   64
 21  \w     33.00  59.00   0.50    1.68    --   56.00  82.00 136.26   52
 22  \w     11.00  36.00   0.50    1.68    --   40.00  94.00 120.49   50
 23  \w      2.00  27.00   0.50    1.68    --   32.00  96.00  31.04   50
 24  \w     30.00  62.00   0.50    1.68    --   52.00  83.00  46.26   64
 25  \w     48.00  79.00   0.50    1.68    --   66.50  77.00  30.00   62
 26  \w     35.00  61.00   0.50    1.68    --   56.00  77.00  23.72   52
 27  \w     46.00  73.00   0.50    1.68    --   66.50  78.00  45.93   54
 28  \w     33.00  80.00   0.50    1.68    --   56.00  82.00 -22.02   94
 29  \w     47.00  73.00   0.50    1.68    --   66.50  77.00 -60.00   52
 30  \w     47.00  74.00   0.50    1.68    --   66.50  77.00-139.74   54
 31  \w     44.00  70.00   0.50    1.68    --   64.00  75.00-163.81   52
 32  \w     44.00  76.00   0.50    1.68    --   66.50  82.00-168.92   64
 33  \w     19.00  45.00   0.50    1.68    --   44.00  89.00-140.97   52
 34  \w     -4.00  28.00   0.50    1.68    --   24.00  97.00 -51.38   64
 35  \w     17.00  42.00   0.50    1.68    --   44.00  91.00 -47.48   50
 36  \w    -14.00  19.00   0.50    1.68    --   16.00  99.00-139.38   66
 37  \w    -35.00  -7.00   0.50    1.68    --    8.00 120.00-126.64   56
 38  \w    -16.00  10.00   0.50    1.68    --   16.00 102.00   9.68   52
 39  \w    -17.00  15.00   0.50    1.68    --   16.00 102.00 114.52   64
 40  \w    -57.00 -32.00   0.50    1.68    --  -53.09 129.00 148.00   50
 41  \w   -112.00 -35.00   0.50    1.68    -- -105.75 125.00 120.00  154
 42  \w    -81.00 -54.00   0.50    1.68    --  -53.09 140.00 -38.00   54
 43  \w   -106.00 -61.00   0.50    1.68    -- -105.75 125.00  30.00   90
 44  \w    -83.00 -35.00   0.50    1.68    -- -105.75 125.00 -30.00   96
 45  \w   -104.00 -34.00   0.50    1.68    -- -105.75  37.00-150.00  140
 46  \w    -82.00 -56.00   0.50    1.68    --  -76.00 -75.00-172.84   52
 47  \w    -83.00 -57.00   0.50    1.68    --  -80.00 -82.00-119.35   52
 48  \w    -85.00 -58.00   0.50    1.68    --  -80.00 -82.00 -85.28   54
 49  \w    -80.00 -54.00   0.50    1.68    --  -76.00 -82.00 -44.57   52
 50  \w    -89.00 -54.00   0.50    1.68    --  -76.00 -79.00-108.40   70
 51  \w    -90.00 -57.00   0.50    1.68    --  -80.00 -83.00 -55.19   66
 52  \w    -87.00 -61.00   0.50    1.68    --  -84.00 -82.00   1.17   52
 53  \w   -101.00 -75.00   0.50    1.68    --  -53.09-129.00  75.00   52
 54  \w   -100.00 -57.00   0.50    1.68    --  -80.00 -82.00 100.78   86
 55  \w    -87.00 -53.00   0.50    1.68    --  -76.00 -83.00 176.84   68
 56  \w    -91.00 -64.00   0.50    1.68    --  -84.00 -74.00 141.70   54
 57  \w    -95.00 -69.00   0.50    1.68    --  -92.00 -83.00 148.36   52
 58  \w    -90.00 -64.00   0.50    1.68    --  -84.00 -74.00  70.91   52
 59  \w    -94.00 -65.00   0.50    1.68    --  -84.00 -72.00  32.02   58
 60  \w    -94.00 -68.00   0.50    1.68    --  -88.00 -74.00  65.57   52
 61  \w   -107.00 -68.00   0.50    1.68    --  -88.00 -75.00   9.08   78
 62  \w    -90.00 -64.00   0.50    1.68    --  -84.00 -74.00 -75.79   52
 63  \w    -99.00 -69.00   0.50    1.68    --  -88.00 -72.00 -95.24   60
 64  \w   -101.00 -75.00   0.50    1.68    --  -92.00 -73.00-105.34   52
 65  \w   -104.00 -75.00   0.50    1.68    --  -96.00 -77.00 -44.96   58
 66  \w   -105.00 -79.00   0.50    1.68    --  -96.00 -67.00 -37.57   52
 67  \w   -100.00 -72.00   0.50    1.68    --  -92.00 -74.00  37.13   56
 68  \w   -107.00 -76.00   0.50    1.68    --  -92.00 -66.00 107.05   62
 69  \w   -104.00 -73.00   0.50    1.68    --  -92.00 -72.00 167.85   62
 70  \w   -123.00 -84.00   0.50    1.68    -- -105.75-129.00  75.00   78
 71  \w   -104.00 -72.00   0.50    1.68    --  -92.00 -74.00  61.74   64
 72  \w   -115.00 -77.00   0.50    1.68    --  -92.00 -63.00  78.02   76
 73  \w   -118.00 -76.00   0.50    1.68    --  -96.00 -75.00  59.36   84
 74  \w   -146.00-120.00   0.50    1.68    --  -92.00 -66.00 107.05   52
 75  \w   -137.00 -76.00   0.50    1.68    --  -92.00 -66.00 155.12  122
 76  \w   -159.00 -68.00   0.50    1.68    --  -88.00 -74.00  20.72  182
 77  \w   -100.00 -74.00   0.50    1.68    --  -53.09-140.00 -97.00   52
 78  \w   -108.00 -77.00   0.50    1.68    -- -105.75-140.00 -97.00   62
 79  \w   -135.00 -75.00   0.50    1.68    --  -92.00 -68.00-127.05  120
 80  \w   -158.00-114.00   0.50    1.68    --  -88.00 -72.00 -95.24   88
 81  \w   -159.00 -65.00   0.50    1.68    --  -88.00 -82.00-156.17  188
 82  \w   -163.00 -72.00   0.50    1.68    --  -92.00 -74.00-170.61  182
 83  \w   -163.00 -72.00   0.50    1.68    --  -92.00 -74.00-133.25  182
 84  \w   -163.00 -72.00   0.50    1.68    --  -92.00 -76.00  -0.77  182
 85  \w   -152.00 -73.00   0.50    1.68    --  -92.00 -72.00 153.63  158
 86  \w   -160.00-107.00   0.50    1.68    --  -88.00 -74.00  65.57  106
 87  \w   -162.00-120.00   0.50    1.68    --  -92.00 -83.00 148.36   84
 88  \w   -162.00-131.00   0.50    1.68    --  -92.00 -63.00  78.02   62
 89  \w   -158.00 -75.00   0.50    1.68    --  -96.00 -77.00 137.31  166
 90  \w   -165.00 -79.00   0.50    1.68    --  -96.00 -67.00 102.12  172
 91  \w   -168.00 -80.00   0.50    1.68    --  -96.00 -66.00 -20.56  176
 92  \w   -167.00-124.00   0.50    1.68    --  -96.00 -75.00  59.36   86
 93  \w   -176.00-116.00   0.50    1.68    -- -105.75 -99.00  90.00  120
 94  \w   -171.00 -83.00   0.50    1.68    -- -105.75 -81.00 -56.65  176
 95  \w   -174.00 -85.00   0.50    1.68    -- -105.75 -76.00 -77.99  178
 96  \w   -108.00 -47.00   0.50    1.68    -- -105.75  57.00-180.00  122
 97  \w   -126.00 -62.00   0.50    1.68    -- -105.75 140.00 -38.00  128
 98  \w   -125.00 -43.00   0.50    1.68    -- -105.75  77.00   0.00  164
 99  \w   -117.00 -46.00   0.50    1.68    -- -105.75  57.00   0.00  142
100  \w   -119.00 -56.00   0.50    1.68    -- -105.75 129.00 148.00  126
101  \w     24.00  93.00   0.50    1.68    --   49.59-129.00  75.00  138
102  \w     39.00  64.00   0.50    1.68    --   66.50-129.00  75.00   50
103  \w     37.00  62.00   0.50    1.68    --   49.59-140.00 -97.00   50
104  \w     59.00 113.00   0.50    1.68    --   66.50-140.00 -97.00  108
;
_diffrn_measurement_device 'four-circle diffractometer'
_diffrn_measurement_device_type 'XtaLAB Synergy, Single source at offset/far, HyPix'
_diffrn_measurement_method '\w scans'
_diffrn_orient_matrix_type 'CrysAlisPro convention (1999,Acta A55,543-557)'
_diffrn_orient_matrix_UB_11 0.1127643000
_diffrn_orient_matrix_UB_12 -0.0331365000
_diffrn_orient_matrix_UB_13 0.0148144000
_diffrn_orient_matrix_UB_21 0.0440546000
_diffrn_orient_matrix_UB_22 0.0838069000
_diffrn_orient_matrix_UB_23 0.0102482000
_diffrn_orient_matrix_UB_31 -0.0144778000
_diffrn_orient_matrix_UB_32 -0.0031603000
_diffrn_orient_matrix_UB_33 0.1147540000
_diffrn_radiation_monochromator mirror
_diffrn_radiation_probe x-ray
_diffrn_radiation_type 'Cu K\a'
_diffrn_radiation_wavelength 1.54184
_diffrn_reflns_av_R_equivalents 0.0369
_diffrn_reflns_av_unetI/netI 0.0147
_diffrn_reflns_limit_h_max 15
_diffrn_reflns_limit_h_min -15
_diffrn_reflns_limit_k_max 20
_diffrn_reflns_limit_k_min -20
_diffrn_reflns_limit_l_max 15
_diffrn_reflns_limit_l_min -14
_diffrn_reflns_number 92905
_diffrn_reflns_theta_full 68.2503
_diffrn_reflns_theta_max 68.25
_diffrn_reflns_theta_min 3.50
_diffrn_source 'micro-focus sealed X-ray tube'
_diffrn_source_type 'PhotonJet (Cu) X-ray Source'
_exptl_absorpt_coefficient_mu 8.374
_exptl_absorpt_correction_T_max 1.00000
_exptl_absorpt_correction_T_min 0.57440
_exptl_absorpt_correction_type multi-scan
_exptl_absorpt_process_details
;
CrysAlisPro 1.171.40.43a (Rigaku Oxford Diffraction, 2019)
Empirical absorption correction using spherical harmonics,
 implemented in SCALE3 ABSPACK scaling algorithm.
;
_exptl_crystal_colour orange
_exptl_crystal_colour_primary orange
_exptl_crystal_density_diffrn 1.8613
_exptl_crystal_description block
_exptl_crystal_F_000 1550.5747
_exptl_crystal_size_max 0.1
_exptl_crystal_size_mid 0.1
_exptl_crystal_size_min 0.1
_refine_diff_density_max 0.3604
_refine_diff_density_min -0.8349
_refine_diff_density_rms 0.0631
_refine_ls_abs_structure_details 'Flack, H. D. (1983). Acta Cryst. A39, 876-881.'
_refine_ls_abs_structure_Flack 0.016(10)
_refine_ls_d_res_high 0.8300
_refine_ls_d_res_low 12.6378
_refine_ls_goodness_of_fit_ref 1.0429
_refine_ls_hydrogen_treatment constr
_refine_ls_matrix_type full
_refine_ls_number_constraints 100
_refine_ls_number_parameters 607
_refine_ls_number_reflns 10450
_refine_ls_number_restraints 1
_refine_ls_restrained_S_all 1.0429
_refine_ls_R_factor_all 0.0240
_refine_ls_R_factor_gt 0.0235
_refine_ls_shift/su_max 0.0010
_refine_ls_shift/su_mean 0.0000
_refine_ls_structure_factor_coef Fsqd
_refine_ls_weighting_details 'w=1/[\s^2^(Fo^2^)+(0.0449P)^2^+1.4409P] where P=(Fo^2^+2Fc^2^)/3'
_refine_ls_weighting_scheme calc
_refine_ls_wR_factor_gt 0.0627
_refine_ls_wR_factor_ref 0.0635
_reflns_Friedel_coverage 0.998
_reflns_limit_h_max 15
_reflns_limit_h_min -15
_reflns_limit_k_max 20
_reflns_limit_k_min -20
_reflns_limit_l_max 15
_reflns_limit_l_min -15
_reflns_number_gt 10285
_reflns_number_total 10450
_reflns_threshold_expression I>=2u(I)
_cod_data_source_file ja0c03252_si_002.cif
_cod_data_source_block 15c
_cod_depositor_comments 'Adding full bibliography for 4134972--4134984.cif.'
_cod_original_sg_symbol_Hall ' P 2yb'
_cod_database_code 4134984
_chemical_oxdiff_formula 'C21 H34 Cu1 Br3 P1 O2 Al1 N2'
_reflns_odcompleteness_completeness 99.96
_reflns_odcompleteness_iscentric 1
_reflns_odcompleteness_theta 68.13
_olex2_refinement_description
;
1. Fixed Uiso
 At 1.2 times of:
  All C(H) groups
 At 1.5 times of:
  All C(H,H,H) groups
2. Restrained distances
3.a Aromatic/amide H refined with riding coordinates:
 C11(H11), C10(H10), C18(H18), C23(H23), C55(H55), C17(H17), C26(H26),
 C38(H38), C41(H41), C25(H25), C24(H24), C58(H58), C56(H56), C27(H27), C42(H42),
  C59(H59), C57(H57), C39(H39), C40(H40), C61(H61), C60(H60), C63(H63),
 C64(H64), C62(H62), C65(H65), C66(H66)
3.b Idealised Me refined as rotating group:
 C44(H44a,H44b,H44c), C48(H48a,H48b,H48c), C49(H49a,H49b,H49c), C46(H46a,H46b,
 H46c), C35(H35a,H35b,H35c), C30(H30a,H30b,H30c), C32(H32a,H32b,H32c), C45(H45a,
 H45b,H45c), C31(H31a,H31b,H31c), C50(H50a,H50b,H50c), C36(H36a,H36b,H36c),
 C68(H68a,H68b,H68c)
;
_olex2_submission_special_instructions 'No special instructions were received'
_oxdiff_exptl_absorpt_empirical_details
;
Empirical correction (ABSPACK) includes:
- Absorption correction using spherical harmonics
- Frame scaling
;
_oxdiff_exptl_absorpt_empirical_full_max 2.005
_oxdiff_exptl_absorpt_empirical_full_min 0.656

loop_
_space_group_symop_id
_space_group_symop_operation_xyz
1 x,y,z
2 -x,y+1/2,-z

loop_
_atom_site_label
_atom_site_type_symbol
_atom_site_fract_x
_atom_site_fract_y
_atom_site_fract_z
_atom_site_U_iso_or_equiv
_atom_site_adp_type
_atom_site_occupancy
_atom_site_refinement_flags_posn
Br1 Br 0.06917(3) -0.025463(14) 0.89457(3) 0.03404(8) Uani 1.000000 .
Br2 Br 0.36580(3) 0.228819(14) 0.79635(3) 0.03341(8) Uani 1.000000 .
Br3 Br 0.04104(3) 0.211941(14) 0.79962(3) 0.03447(9) Uani 1.000000 .
Br4 Br 0.22204(3) 0.161829(15) 1.05847(3) 0.03694(9) Uani 1.000000 .
Br5 Br 0.38450(3) -0.003684(14) 0.88759(3) 0.03787(9) Uani 1.000000 .
Br6 Br 0.20175(3) 0.060139(14) 0.63199(3) 0.03719(9) Uani 1.000000 .
Br28 Br 0.54470(3) 0.598805(14) 0.71317(3) 0.03500(8) Uani 1.000000 .
Cu51 Cu 0.10476(4) 0.08082(2) 0.78464(4) 0.03304(12) Uani 1.000000 .
Cu52 Cu 0.20964(4) 0.20383(2) 0.88817(4) 0.03010(11) Uani 1.000000 .
Cu53 Cu 0.22311(4) 0.05071(2) 0.95109(4) 0.03627(12) Uani 1.000000 .
Cu54 Cu 0.31447(4) 0.09484(2) 0.77561(4) 0.03388(12) Uani 1.000000 .
P13 P 0.27141(7) 0.68180(4) 0.87533(6) 0.02478(16) Uani 1.000000 .
P20 P 0.30554(6) 0.55986(4) 0.47579(6) 0.02381(15) Uani 1.000000 .
Al1 Al 0.36434(7) 0.61420(5) 0.68700(7) 0.02453(19) Uani 1.000000 .
O14 O 0.31390(17) 0.61226(12) 0.81850(17) 0.0250(4) Uani 1.000000 .
O21 O 0.35028(17) 0.62229(12) 0.54579(17) 0.0264(5) Uani 1.000000 .
N12 N 0.2748(2) 0.75307(14) 0.7837(2) 0.0237(5) Uani 1.000000 .
N9 N 0.3266(2) 0.79924(15) 0.6434(2) 0.0256(5) Uani 1.000000 .
N16 N 0.2683(2) 0.44001(15) 0.7095(2) 0.0258(6) Uani 1.000000 .
N19 N 0.2836(2) 0.48480(15) 0.5594(2) 0.0252(5) Uani 1.000000 .
C11 C 0.2493(3) 0.83215(18) 0.7845(3) 0.0292(7) Uani 1.000000 .
H11 H 0.2160(3) 0.86012(18) 0.8366(3) 0.0351(8) Uiso 1.000000 R
C10 C 0.2817(3) 0.86123(19) 0.6953(3) 0.0292(7) Uani 1.000000 .
H10 H 0.2751(3) 0.91380(19) 0.6726(3) 0.0351(8) Uiso 1.000000 R
C18 C 0.2372(3) 0.41084(18) 0.5492(3) 0.0281(7) Uani 1.000000 .
H18 H 0.2162(3) 0.38556(18) 0.4880(3) 0.0338(8) Uiso 1.000000 R
C15 C 0.3014(2) 0.50326(18) 0.6592(2) 0.0248(6) Uani 1.000000 .
C23 C 0.1815(3) 0.40176(19) 0.8627(3) 0.0326(7) Uani 1.000000 .
H23 H 0.1175(3) 0.39538(19) 0.8242(3) 0.0391(9) Uiso 1.000000 R
C8 C 0.3230(2) 0.73239(17) 0.6969(2) 0.0227(6) Uani 1.000000 .
C55 C 0.1746(3) 1.0245(2) 0.2656(3) 0.0424(9) Uani 1.000000 .
H55 H 0.2108(3) 1.0709(2) 0.2478(3) 0.0509(11) Uiso 1.000000 R
C37 C 0.3732(3) 0.81013(18) 0.5470(3) 0.0264(6) Uani 1.000000 .
C17 C 0.2284(3) 0.38268(18) 0.6426(3) 0.0275(7) Uani 1.000000 .
H17 H 0.2003(3) 0.33317(18) 0.6604(3) 0.0330(8) Uiso 1.000000 R
C22 C 0.2718(3) 0.42802(18) 0.8173(3) 0.0275(7) Uani 1.000000 .
C26 C 0.3684(3) 0.4235(2) 0.9742(3) 0.0411(9) Uani 1.000000 .
H26 H 0.4318(3) 0.4316(2) 1.0133(3) 0.0493(11) Uiso 1.000000 R
C47 C 0.1333(3) 0.6672(2) 0.9039(3) 0.0355(8) Uani 1.000000 .
C38 C 0.3219(3) 0.8563(2) 0.4767(3) 0.0338(7) Uani 1.000000 .
H38 H 0.2557(3) 0.8794(2) 0.4910(3) 0.0406(9) Uiso 1.000000 R
C44 C 0.4625(3) 0.7475(2) 0.9260(3) 0.0435(9) Uani 1.000000 .
H44a H 0.4890(16) 0.7107(8) 0.8761(18) 0.0652(14) Uiso 1.000000 GR
H44b H 0.4422(7) 0.7967(10) 0.893(2) 0.0652(14) Uiso 1.000000 GR
H44c H 0.5180(10) 0.7578(18) 0.9776(5) 0.0652(14) Uiso 1.000000 GR
C41 C 0.5153(3) 0.7891(2) 0.4358(3) 0.0354(8) Uani 1.000000 .
H41 H 0.5812(3) 0.7656(2) 0.4212(3) 0.0425(9) Uiso 1.000000 R
C25 C 0.2796(4) 0.3955(2) 1.0205(3) 0.0458(10) Uani 1.000000 .
H25 H 0.2828(4) 0.3834(2) 1.0904(3) 0.0550(12) Uiso 1.000000 R
C24 C 0.1853(3) 0.3849(2) 0.9647(3) 0.0399(9) Uani 1.000000 .
H24 H 0.1240(3) 0.3661(2) 0.9965(3) 0.0479(10) Uiso 1.000000 R
C58 C 0.0699(3) 0.8889(2) 0.3170(3) 0.0378(8) Uani 1.000000 .
H58 H 0.0338(3) 0.8424(2) 0.3350(3) 0.0454(10) Uiso 1.000000 R
C33 C 0.1757(3) 0.5907(2) 0.4258(3) 0.0366(8) Uani 1.000000 .
C56 C 0.1357(3) 1.0169(2) 0.3600(3) 0.0410(9) Uani 1.000000 .
H56 H 0.1446(3) 1.0582(2) 0.4075(3) 0.0492(10) Uiso 1.000000 R
C27 C 0.3665(3) 0.43997(19) 0.8715(3) 0.0333(8) Uani 1.000000 .
H27 H 0.4276(3) 0.45871(19) 0.8395(3) 0.0399(9) Uiso 1.000000 R
C29 C 0.4029(3) 0.5271(2) 0.3860(3) 0.0347(8) Uani 1.000000 .
C42 C 0.4712(3) 0.77619(19) 0.5286(3) 0.0308(7) Uani 1.000000 .
H42 H 0.5067(3) 0.74506(19) 0.5784(3) 0.0369(8) Uiso 1.000000 R
C59 C 0.1092(3) 0.8968(2) 0.2213(3) 0.0431(9) Uani 1.000000 .
H59 H 0.1005(3) 0.8557(2) 0.1734(3) 0.0518(11) Uiso 1.000000 R
C57 C 0.0834(3) 0.9490(2) 0.3866(3) 0.0372(8) Uani 1.000000 .
H57 H 0.0567(3) 0.9437(2) 0.4524(3) 0.0446(10) Uiso 1.000000 R
C48 C 0.0765(3) 0.7438(2) 0.9313(3) 0.0412(9) Uani 1.000000 .
H48a H 0.1154(14) 0.7695(9) 0.9873(16) 0.0618(13) Uiso 1.000000 GR
H48b H 0.074(2) 0.7787(8) 0.8727(8) 0.0618(13) Uiso 1.000000 GR
H48c H 0.0044(9) 0.7319(3) 0.952(2) 0.0618(13) Uiso 1.000000 GR
C49 C 0.1285(4) 0.6081(2) 0.9910(4) 0.0529(11) Uani 1.000000 .
H49a H 0.169(2) 0.5613(9) 0.9745(13) 0.0793(17) Uiso 1.000000 GR
H49b H 0.158(3) 0.6318(8) 1.0529(7) 0.0793(17) Uiso 1.000000 GR
H49c H 0.0547(5) 0.5934(17) 1.0012(19) 0.0793(17) Uiso 1.000000 GR
C43 C 0.3660(3) 0.7121(2) 0.9756(3) 0.0358(8) Uani 1.000000 .
C46 C 0.4003(4) 0.6366(2) 1.0311(3) 0.0530(11) Uani 1.000000 .
H46a H 0.3392(7) 0.6135(11) 1.064(2) 0.0794(17) Uiso 1.000000 GR
H46b H 0.428(3) 0.5992(8) 0.9827(6) 0.0794(17) Uiso 1.000000 GR
H46c H 0.455(2) 0.6489(4) 1.0824(19) 0.0794(17) Uiso 1.000000 GR
C39 C 0.3675(3) 0.8691(2) 0.3836(3) 0.0412(9) Uani 1.000000 .
H39 H 0.3324(3) 0.9007(2) 0.3339(3) 0.0494(10) Uiso 1.000000 R
C35 C 0.1854(4) 0.6730(2) 0.3826(4) 0.0522(11) Uani 1.000000 .
H35a H 0.219(3) 0.7074(6) 0.4334(10) 0.0783(17) Uiso 1.000000 GR
H35b H 0.229(2) 0.6714(4) 0.3228(17) 0.0783(17) Uiso 1.000000 GR
H35c H 0.1149(4) 0.6930(9) 0.364(3) 0.0783(17) Uiso 1.000000 GR
C40 C 0.4644(3) 0.8355(2) 0.3646(3) 0.0404(8) Uani 1.000000 .
H40 H 0.4961(3) 0.8445(2) 0.3018(3) 0.0485(10) Uiso 1.000000 R
C30 C 0.5076(3) 0.5213(3) 0.4467(4) 0.0524(11) Uani 1.000000 .
H30a H 0.5285(15) 0.5734(4) 0.471(2) 0.0786(17) Uiso 1.000000 GR
H30b H 0.4989(9) 0.4864(17) 0.5044(16) 0.0786(17) Uiso 1.000000 GR
H30c H 0.5624(8) 0.500(2) 0.4036(9) 0.0786(17) Uiso 1.000000 GR
C61 C 0.2049(4) 0.2573(3) 0.3232(4) 0.0590(13) Uani 1.000000 .
H61 H 0.2642(4) 0.2452(3) 0.2839(4) 0.0708(16) Uiso 1.000000 R
C32 C 0.4083(4) 0.5892(3) 0.3035(3) 0.0537(11) Uani 1.000000 .
H32a H 0.3436(14) 0.5871(15) 0.2607(17) 0.0806(16) Uiso 1.000000 GR
H32b H 0.415(3) 0.6411(3) 0.3344(3) 0.0806(16) Uiso 1.000000 GR
H32c H 0.4697(17) 0.5791(13) 0.2623(18) 0.0806(16) Uiso 1.000000 GR
C45 C 0.3201(4) 0.7723(2) 1.0490(3) 0.0500(10) Uani 1.000000 .
H45a H 0.298(3) 0.8193(9) 1.0115(5) 0.0750(15) Uiso 1.000000 GR
H45b H 0.2590(18) 0.7495(8) 1.082(2) 0.0750(15) Uiso 1.000000 GR
H45c H 0.3743(10) 0.7865(16) 1.1003(16) 0.0750(15) Uiso 1.000000 GR
C60 C 0.1614(3) 0.9649(3) 0.1961(3) 0.0450(9) Uani 1.000000 .
H60 H 0.1882(3) 0.9707(3) 0.1305(3) 0.0540(11) Uiso 1.000000 R
C63 C 0.0393(4) 0.3241(2) 0.3419(4) 0.0524(11) Uani 1.000000 .
H63 H -0.0143(4) 0.3583(2) 0.3160(4) 0.0629(13) Uiso 1.000000 R
C31 C 0.3751(4) 0.4466(2) 0.3399(4) 0.0504(11) Uani 1.000000 .
H31a H 0.379(3) 0.4066(4) 0.3927(6) 0.0756(16) Uiso 1.000000 GR
H31b H 0.3032(11) 0.4481(7) 0.310(2) 0.0756(16) Uiso 1.000000 GR
H31c H 0.4253(18) 0.4340(10) 0.2875(19) 0.0756(16) Uiso 1.000000 GR
C64 C 0.0310(4) 0.2916(2) 0.4369(4) 0.0491(10) Uani 1.000000 .
H64 H -0.0286(4) 0.3028(2) 0.4762(4) 0.0589(13) Uiso 1.000000 R
C62 C 0.1264(5) 0.3066(3) 0.2846(4) 0.0633(14) Uani 1.000000 .
H62 H 0.1321(5) 0.3283(3) 0.2191(4) 0.0760(17) Uiso 1.000000 R
C50 C 0.0789(3) 0.6321(2) 0.8093(4) 0.0454(10) Uani 1.000000 .
H50a H 0.089(2) 0.6668(10) 0.7517(7) 0.0682(15) Uiso 1.000000 GR
H50b H 0.1095(19) 0.5807(9) 0.7956(15) 0.0682(15) Uiso 1.000000 GR
H50c H 0.0030(5) 0.6264(19) 0.8202(11) 0.0682(15) Uiso 1.000000 GR
C65 C 0.1097(4) 0.2428(2) 0.4741(3) 0.0527(12) Uani 1.000000 .
H65 H 0.1040(4) 0.2203(2) 0.5392(3) 0.0632(14) Uiso 1.000000 R
C36 C 0.1028(3) 0.5949(3) 0.5177(4) 0.0561(12) Uani 1.000000 .
H36a H 0.097(3) 0.5427(5) 0.5478(18) 0.0841(17) Uiso 1.000000 GR
H36b H 0.1332(17) 0.6312(18) 0.5680(14) 0.0841(17) Uiso 1.000000 GR
H36c H 0.0324(10) 0.613(2) 0.4954(7) 0.0841(17) Uiso 1.000000 GR
C66 C 0.1973(4) 0.2262(3) 0.4174(4) 0.0601(13) Uani 1.000000 .
H66 H 0.2518(4) 0.1932(3) 0.4441(4) 0.0721(16) Uiso 1.000000 R
C68 C 0.1285(4) 0.5339(2) 0.3471(4) 0.0555(13) Uani 1.000000 .
H68a H 0.1767(15) 0.5290(18) 0.2910(15) 0.0833(19) Uiso 1.000000 GR
H68b H 0.119(3) 0.4824(7) 0.3781(9) 0.0833(19) Uiso 1.000000 GR
H68c H 0.0600(15) 0.5538(12) 0.322(2) 0.0833(19) Uiso 1.000000 GR

loop_
_atom_site_aniso_label
_atom_site_aniso_U_11
_atom_site_aniso_U_22
_atom_site_aniso_U_33
_atom_site_aniso_U_12
_atom_site_aniso_U_13
_atom_site_aniso_U_23
Br1 0.03144(17) 0.02434(16) 0.0470(2) 0.00019(13) 0.01184(15) -0.00394(14)
Br2 0.03264(17) 0.02663(17) 0.0415(2) -0.00003(13) 0.00848(14) 0.00510(14)
Br3 0.03265(17) 0.02807(18) 0.0422(2) 0.00763(14) -0.00636(14) -0.00200(15)
Br4 0.0496(2) 0.03511(19) 0.02615(18) -0.00286(16) 0.00133(15) 0.00038(14)
Br5 0.02970(17) 0.02600(17) 0.0572(2) 0.00296(14) -0.00997(15) 0.00164(16)
Br6 0.0496(2) 0.03338(18) 0.02844(18) 0.01327(16) -0.00115(15) -0.00193(14)
Br28 0.02405(15) 0.03649(19) 0.0442(2) 0.00195(14) -0.00297(13) -0.00064(16)
Cu51 0.0299(2) 0.0291(3) 0.0397(3) 0.00208(19) -0.0044(2) -0.0023(2)
Cu52 0.0318(2) 0.0285(2) 0.0301(3) 0.0018(2) 0.00237(19) 0.0007(2)
Cu53 0.0459(3) 0.0290(3) 0.0337(3) 0.0008(2) -0.0020(2) 0.0041(2)
Cu54 0.0306(2) 0.0295(3) 0.0418(3) 0.0036(2) 0.0055(2) -0.0008(2)
P13 0.0299(4) 0.0192(4) 0.0253(4) -0.0007(3) 0.0030(3) -0.0006(3)
P20 0.0234(3) 0.0204(4) 0.0277(4) -0.0010(3) 0.0014(3) -0.0019(3)
Al1 0.0229(4) 0.0208(4) 0.0299(5) 0.0001(3) 0.0005(3) -0.0003(4)
O14 0.0296(10) 0.0170(10) 0.0286(11) 0.0012(8) 0.0023(9) -0.0009(9)
O21 0.0305(11) 0.0210(11) 0.0279(12) -0.0033(9) 0.0033(9) 0.0007(9)
N12 0.0232(12) 0.0179(12) 0.0301(14) 0.0001(10) 0.0039(10) -0.0011(10)
N9 0.0235(12) 0.0247(13) 0.0288(14) -0.0009(10) 0.0046(10) 0.0008(11)
N16 0.0259(12) 0.0221(13) 0.0292(15) -0.0010(10) -0.0013(11) -0.0015(10)
N19 0.0235(12) 0.0222(13) 0.0299(14) -0.0016(10) 0.0016(10) -0.0041(10)
C11 0.0310(16) 0.0208(15) 0.0361(19) 0.0004(13) 0.0042(13) -0.0050(13)
C10 0.0299(16) 0.0178(15) 0.0403(19) 0.0018(12) 0.0071(14) 0.0014(13)
C18 0.0290(16) 0.0195(15) 0.0357(19) -0.0011(12) -0.0015(13) -0.0043(13)
C15 0.0213(14) 0.0227(15) 0.0305(17) 0.0014(12) 0.0024(12) -0.0037(12)
C23 0.0358(18) 0.0261(17) 0.0358(19) -0.0010(14) 0.0004(14) -0.0006(14)
C8 0.0206(13) 0.0214(15) 0.0263(16) -0.0006(11) 0.0036(11) 0.0003(12)
C55 0.043(2) 0.034(2) 0.050(2) -0.0120(16) -0.0090(17) 0.0084(17)
C37 0.0279(15) 0.0241(16) 0.0274(17) -0.0051(12) 0.0054(12) 0.0025(13)
C17 0.0320(17) 0.0197(15) 0.0307(18) -0.0029(12) -0.0000(13) -0.0025(13)
C22 0.0327(16) 0.0190(14) 0.0306(17) -0.0014(13) -0.0038(13) 0.0004(12)
C26 0.048(2) 0.0309(18) 0.043(2) -0.0035(16) -0.0193(17) 0.0021(16)
C47 0.0399(19) 0.0276(17) 0.040(2) -0.0021(15) 0.0173(15) -0.0009(15)
C38 0.0296(16) 0.0360(18) 0.0360(19) 0.0022(14) 0.0031(14) 0.0043(15)
C44 0.0368(19) 0.044(2) 0.049(2) -0.0022(16) -0.0090(17) -0.0111(18)
C41 0.0372(18) 0.0305(18) 0.039(2) 0.0004(14) 0.0102(15) 0.0001(15)
C25 0.073(3) 0.0299(19) 0.034(2) -0.0061(18) -0.0056(19) 0.0044(15)
C24 0.051(2) 0.0300(19) 0.039(2) -0.0049(16) 0.0086(17) 0.0037(15)
C58 0.0367(19) 0.0316(19) 0.045(2) -0.0059(15) -0.0022(16) 0.0016(16)
C33 0.0270(16) 0.0318(18) 0.050(2) -0.0007(14) -0.0092(14) -0.0022(16)
C56 0.047(2) 0.0319(19) 0.043(2) -0.0003(16) -0.0093(17) 0.0007(16)
C27 0.0370(18) 0.0240(17) 0.038(2) -0.0024(13) -0.0060(15) 0.0025(14)
C29 0.0363(18) 0.0380(19) 0.0304(18) -0.0035(15) 0.0082(14) -0.0033(15)
C42 0.0293(16) 0.0256(16) 0.0376(19) 0.0003(13) 0.0036(14) 0.0025(14)
C59 0.042(2) 0.043(2) 0.044(2) -0.0079(17) -0.0003(17) -0.0033(17)
C57 0.0418(19) 0.0341(19) 0.036(2) 0.0026(15) 0.0040(15) 0.0024(15)
C48 0.041(2) 0.0318(19) 0.052(2) 0.0003(16) 0.0182(17) 0.0004(16)
C49 0.063(3) 0.030(2) 0.067(3) -0.0025(19) 0.031(2) 0.010(2)
C43 0.048(2) 0.0292(18) 0.0293(17) 0.0011(16) -0.0042(15) -0.0051(14)
C46 0.074(3) 0.041(2) 0.042(2) 0.005(2) -0.021(2) 0.0037(18)
C39 0.050(2) 0.042(2) 0.032(2) 0.0037(18) 0.0027(16) 0.0081(16)
C35 0.052(2) 0.035(2) 0.068(3) 0.0038(18) -0.023(2) 0.008(2)
C40 0.049(2) 0.042(2) 0.031(2) -0.0013(17) 0.0101(16) 0.0053(16)
C30 0.0321(19) 0.075(3) 0.051(3) 0.008(2) 0.0138(17) -0.007(2)
C61 0.051(3) 0.055(3) 0.072(3) -0.014(2) 0.010(2) -0.028(3)
C32 0.065(3) 0.054(3) 0.044(2) -0.004(2) 0.020(2) 0.003(2)
C45 0.064(3) 0.048(2) 0.038(2) -0.000(2) -0.0009(19) -0.0145(19)
C60 0.048(2) 0.049(2) 0.038(2) -0.0047(19) -0.0004(17) 0.0058(18)
C63 0.052(3) 0.039(2) 0.065(3) -0.0100(19) -0.013(2) -0.002(2)
C31 0.053(2) 0.046(2) 0.053(3) 0.0024(19) 0.017(2) -0.017(2)
C64 0.053(2) 0.036(2) 0.059(3) -0.0167(18) 0.009(2) -0.0167(19)
C62 0.084(4) 0.068(3) 0.037(2) -0.035(3) 0.002(2) -0.004(2)
C50 0.0286(17) 0.042(2) 0.066(3) -0.0086(16) 0.0067(17) -0.0114(19)
C65 0.074(3) 0.037(2) 0.046(2) -0.024(2) -0.012(2) 0.0022(18)
C36 0.0308(19) 0.059(3) 0.078(3) 0.0111(19) 0.0074(19) 0.001(2)
C66 0.063(3) 0.030(2) 0.086(4) -0.009(2) -0.011(3) -0.018(2)
C68 0.050(2) 0.038(2) 0.076(3) 0.0035(18) -0.033(2) -0.010(2)

loop_
_atom_type_symbol
_atom_type_scat_dispersion_real
_atom_type_scat_dispersion_imag
_atom_type_scat_Cromer_Mann_a1
_atom_type_scat_Cromer_Mann_a2
_atom_type_scat_Cromer_Mann_a3
_atom_type_scat_Cromer_Mann_a4
_atom_type_scat_Cromer_Mann_b1
_atom_type_scat_Cromer_Mann_b2
_atom_type_scat_Cromer_Mann_b3
_atom_type_scat_Cromer_Mann_b4
_atom_type_scat_Cromer_Mann_c
_atom_type_scat_source
_atom_type_scat_dispersion_source
C 0.01920 0.00962 2.31000 1.02000 1.58860 0.86500 20.84390 10.20750 0.56870 51.65120 0.215599998832 'International Tables Volume C Table 6.1.1.4 (pp. 500-502)' 'Henke, Gullikson and Davis, At. Data and Nucl. Data Tables, 1993, 54, 2'
H 0.00000 0.00000 0.49300 0.32291 0.14019 0.04081 10.51090 26.12570 3.14236 57.79970 0.0030380000826 'International Tables Volume C Table 6.1.1.4 (pp. 500-502)' 'Henke, Gullikson and Davis, At. Data and Nucl. Data Tables, 1993, 54, 2'
Al 0.21266 0.24195 6.42020 1.90020 1.59360 1.96460 3.03870 0.74260 31.54720 85.08860 1.11510002613 'International Tables Volume C Table 6.1.1.4 (pp. 500-502)' 'Henke, Gullikson and Davis, At. Data and Nucl. Data Tables, 1993, 54, 2'
O 0.05239 0.03377 3.04850 2.28680 1.54630 0.86700 13.27710 5.70110 0.32390 32.90890 0.250800013542 'International Tables Volume C Table 6.1.1.4 (pp. 500-502)' 'Henke, Gullikson and Davis, At. Data and Nucl. Data Tables, 1993, 54, 2'
N 0.03256 0.01839 12.21260 3.13220 2.01250 1.16630 0.00570 9.89330 28.99750 0.58260 -11.5290002823 'International Tables Volume C Table 6.1.1.4 (pp. 500-502)' 'Henke, Gullikson and Davis, At. Data and Nucl. Data Tables, 1993, 54, 2'
P 0.30360 0.43703 6.43450 4.17910 1.78000 1.49080 1.90670 27.15700 0.52600 68.16450 1.11489999294 'International Tables Volume C Table 6.1.1.4 (pp. 500-502)' 'Henke, Gullikson and Davis, At. Data and Nucl. Data Tables, 1993, 54, 2'
Br -0.67402 1.33011 17.17890 5.23580 5.63770 3.98510 2.17230 16.57960 0.26090 41.43280 2.95569992065 'International Tables Volume C Table 6.1.1.4 (pp. 500-502)' 'Henke, Gullikson and Davis, At. Data and Nucl. Data Tables, 1993, 54, 2'
Cu -1.96878 0.60861 13.33800 7.16760 5.61580 1.67350 3.58280 0.24700 11.39660 64.81260 1.19099998474 'International Tables Volume C Table 6.1.1.4 (pp. 500-502)' 'Henke, Gullikson and Davis, At. Data and Nucl. Data Tables, 1993, 54, 2'

loop_
_geom_angle_atom_site_label_1
_geom_angle_atom_site_label_2
_geom_angle_atom_site_label_3
_geom_angle
_geom_angle_site_symmetry_1
_geom_angle_site_symmetry_3
_geom_angle_publ_flag
Cu53 Br1 Cu51 67.441(18) . . ?
Cu54 Br2 Cu52 70.280(17) . . ?
Cu52 Br3 Cu51 71.990(16) . . ?
Cu53 Br4 Cu52 70.834(18) . . ?
Cu54 Br5 Cu53 69.342(18) . . ?
Cu54 Br6 Cu51 66.887(19) . . ?
Br3 Cu51 Br1 126.33(3) . . ?
Br6 Cu51 Br1 120.720(18) . . ?
Br6 Cu51 Br3 112.74(2) . . ?
Cu52 Cu51 Br1 111.44(2) . . ?
Cu52 Cu51 Br3 54.216(14) . . ?
Cu52 Cu51 Br6 105.81(2) . . ?
Cu53 Cu51 Br1 57.309(17) . . ?
Cu53 Cu51 Br3 106.99(2) . . ?
Cu53 Cu51 Br6 112.10(2) . . ?
Cu53 Cu51 Cu52 59.989(16) . . ?
Cu54 Cu51 Br1 107.70(2) . . ?
Cu54 Cu51 Br3 104.932(18) . . ?
Cu54 Cu51 Br6 56.333(18) . . ?
Cu54 Cu51 Cu52 60.182(16) . . ?
Cu54 Cu51 Cu53 61.64(2) . . ?
Br3 Cu52 Br2 118.32(2) . . ?
Br4 Cu52 Br2 120.63(2) . . ?
Br4 Cu52 Br3 120.85(2) . . ?
Cu51 Cu52 Br2 105.54(2) . . ?
Cu51 Cu52 Br3 53.794(14) . . ?
Cu51 Cu52 Br4 104.713(19) . . ?
Cu53 Cu52 Br2 106.29(2) . . ?
Cu53 Cu52 Br3 104.373(19) . . ?
Cu53 Cu52 Br4 54.633(15) . . ?
Cu53 Cu52 Cu51 57.444(16) . . ?
Cu54 Cu52 Br2 54.861(15) . . ?
Cu54 Cu52 Br3 102.06(2) . . ?
Cu54 Cu52 Br4 107.108(19) . . ?
Cu54 Cu52 Cu51 57.228(16) . . ?
Cu54 Cu52 Cu53 59.684(17) . . ?
Br4 Cu53 Br1 126.22(3) . . ?
Br5 Cu53 Br1 111.21(2) . . ?
Br5 Cu53 Br4 122.54(3) . . ?
Cu51 Cu53 Br1 55.250(17) . . ?
Cu51 Cu53 Br4 109.11(2) . . ?
Cu51 Cu53 Br5 103.98(2) . . ?
Cu52 Cu53 Br1 111.93(2) . . ?
Cu52 Cu53 Br4 54.533(15) . . ?
Cu52 Cu53 Br5 107.72(2) . . ?
Cu52 Cu53 Cu51 62.566(16) . . ?
Cu54 Cu53 Br1 103.90(2) . . ?
Cu54 Cu53 Br4 107.515(19) . . ?
Cu54 Cu53 Br5 54.920(17) . . ?
Cu54 Cu53 Cu51 59.054(19) . . ?
Cu54 Cu53 Cu52 60.243(16) . . ?
Br5 Cu54 Br2 120.51(2) . . ?
Br6 Cu54 Br2 118.44(2) . . ?
Br6 Cu54 Br5 120.881(18) . . ?
Cu51 Cu54 Br2 110.289(19) . . ?
Cu51 Cu54 Br5 104.87(2) . . ?
Cu51 Cu54 Br6 56.779(18) . . ?
Cu52 Cu54 Br2 54.858(15) . . ?
Cu52 Cu54 Br5 108.27(2) . . ?
Cu52 Cu54 Br6 108.16(2) . . ?
Cu52 Cu54 Cu51 62.590(17) . . ?
Cu53 Cu54 Br2 106.62(2) . . ?
Cu53 Cu54 Br5 55.738(17) . . ?
Cu53 Cu54 Br6 110.40(2) . . ?
Cu53 Cu54 Cu51 59.307(19) . . ?
Cu53 Cu54 Cu52 60.073(16) . . ?
N12 P13 O14 100.70(12) . . ?
C47 P13 O14 110.84(14) . . ?
C47 P13 N12 106.91(15) . . ?
C43 P13 O14 110.42(15) . . ?
C43 P13 N12 106.34(15) . . ?
C43 P13 C47 119.72(18) . . ?
N19 P20 O21 101.21(13) . . ?
C33 P20 O21 109.46(15) . . ?
C33 P20 N19 106.63(15) . . ?
C29 P20 O21 111.69(15) . . ?
C29 P20 N19 108.53(15) . . ?
C29 P20 C33 117.87(18) . . ?
O14 Al1 Br28 102.84(8) . . ?
O21 Al1 Br28 102.61(8) . . ?
O21 Al1 O14 154.54(11) . . ?
C15 Al1 Br28 106.99(9) . . ?
C15 Al1 O14 90.53(11) . . ?
C15 Al1 O21 82.38(12) . . ?
C8 Al1 Br28 110.35(9) . . ?
C8 Al1 O14 82.25(11) . . ?
C8 Al1 O21 88.65(11) . . ?
C8 Al1 C15 142.64(12) . . ?
Al1 O14 P13 125.84(13) . . ?
Al1 O21 P20 125.53(13) . . ?
C11 N12 P13 132.2(2) . . ?
C8 N12 P13 115.7(2) . . ?
C8 N12 C11 111.6(3) . . ?
C8 N9 C10 111.3(3) . . ?
C37 N9 C10 121.7(3) . . ?
C37 N9 C8 126.9(3) . . ?
C17 N16 C15 111.0(3) . . ?
C22 N16 C15 127.3(3) . . ?
C22 N16 C17 121.7(3) . . ?
C18 N19 P20 133.3(2) . . ?
C15 N19 P20 115.1(2) . . ?
C15 N19 C18 110.9(3) . . ?
H11 C11 N12 127.10(19) . . ?
C10 C11 N12 105.8(3) . . ?
C10 C11 H11 127.10(19) . . ?
C11 C10 N9 106.9(3) . . ?
H10 C10 N9 126.53(18) . . ?
H10 C10 C11 126.53(19) . . ?
H18 C18 N19 126.78(19) . . ?
C17 C18 N19 106.4(3) . . ?
C17 C18 H18 126.78(19) . . ?
N16 C15 Al1 140.0(2) . . ?
N19 C15 Al1 115.5(2) . . ?
N19 C15 N16 104.5(3) . . ?
C22 C23 H23 120.3(2) . . ?
C24 C23 H23 120.3(2) . . ?
C24 C23 C22 119.5(3) . . ?
N12 C8 Al1 115.0(2) . . ?
N9 C8 Al1 140.6(2) . . ?
N9 C8 N12 104.4(3) . . ?
C56 C55 H55 119.9(2) . . ?
C60 C55 H55 119.9(2) . . ?
C60 C55 C56 120.2(4) . . ?
C38 C37 N9 118.8(3) . . ?
C42 C37 N9 119.6(3) . . ?
C42 C37 C38 121.6(3) . . ?
C18 C17 N16 107.2(3) . . ?
H17 C17 N16 126.42(18) . . ?
H17 C17 C18 126.42(19) . . ?
C23 C22 N16 118.6(3) . . ?
C27 C22 N16 119.2(3) . . ?
C27 C22 C23 122.1(3) . . ?
C25 C26 H26 119.5(2) . . ?
C27 C26 H26 119.5(2) . . ?
C27 C26 C25 121.1(4) . . ?
C48 C47 P13 113.1(2) . . ?
C49 C47 P13 108.0(3) . . ?
C49 C47 C48 110.5(3) . . ?
C50 C47 P13 106.9(2) . . ?
C50 C47 C48 109.0(3) . . ?
C50 C47 C49 109.3(3) . . ?
H38 C38 C37 120.2(2) . . ?
C39 C38 C37 119.5(3) . . ?
C39 C38 H38 120.2(2) . . ?
H44b C44 H44a 109.5 . . ?
H44c C44 H44a 109.5 . . ?
H44c C44 H44b 109.5 . . ?
C43 C44 H44a 109.5 . . ?
C43 C44 H44b 109.5 . . ?
C43 C44 H44c 109.5 . . ?
C42 C41 H41 119.7(2) . . ?
C40 C41 H41 119.7(2) . . ?
C40 C41 C42 120.5(3) . . ?
H25 C25 C26 119.9(2) . . ?
C24 C25 C26 120.2(4) . . ?
C24 C25 H25 119.9(2) . . ?
C25 C24 C23 119.6(4) . . ?
H24 C24 C23 120.2(2) . . ?
H24 C24 C25 120.2(2) . . ?
C59 C58 H58 120.1(2) . . ?
C57 C58 H58 120.1(2) . . ?
C57 C58 C59 119.9(3) . . ?
C35 C33 P20 108.6(3) . . ?
C36 C33 P20 106.1(3) . . ?
C36 C33 C35 108.1(4) . . ?
C68 C33 P20 112.9(3) . . ?
C68 C33 C35 111.3(4) . . ?
C68 C33 C36 109.6(4) . . ?
H56 C56 C55 120.0(2) . . ?
C57 C56 C55 120.1(4) . . ?
C57 C56 H56 120.0(2) . . ?
C26 C27 C22 117.6(3) . . ?
H27 C27 C22 121.2(2) . . ?
H27 C27 C26 121.2(2) . . ?
C30 C29 P20 105.5(3) . . ?
C32 C29 P20 107.6(3) . . ?
C32 C29 C30 111.3(3) . . ?
C31 C29 P20 112.5(3) . . ?
C31 C29 C30 109.4(3) . . ?
C31 C29 C32 110.5(3) . . ?
C41 C42 C37 118.4(3) . . ?
H42 C42 C37 120.8(2) . . ?
H42 C42 C41 120.8(2) . . ?
H59 C59 C58 120.3(2) . . ?
C60 C59 C58 119.4(4) . . ?
C60 C59 H59 120.3(3) . . ?
C56 C57 C58 119.9(4) . . ?
H57 C57 C58 120.0(2) . . ?
H57 C57 C56 120.0(2) . . ?
H48a C48 C47 109.5 . . ?
H48b C48 C47 109.5 . . ?
H48b C48 H48a 109.5 . . ?
H48c C48 C47 109.5 . . ?
H48c C48 H48a 109.5 . . ?
H48c C48 H48b 109.5 . . ?
H49a C49 C47 109.5 . . ?
H49b C49 C47 109.5 . . ?
H49b C49 H49a 109.5 . . ?
H49c C49 C47 109.5 . . ?
H49c C49 H49a 109.5 . . ?
H49c C49 H49b 109.5 . . ?
C44 C43 P13 108.1(3) . . ?
C46 C43 P13 106.1(3) . . ?
C46 C43 C44 108.7(3) . . ?
C45 C43 P13 113.3(3) . . ?
C45 C43 C44 109.3(3) . . ?
C45 C43 C46 111.2(3) . . ?
H46a C46 C43 109.5 . . ?
H46b C46 C43 109.5 . . ?
H46b C46 H46a 109.5 . . ?
H46c C46 C43 109.5 . . ?
H46c C46 H46a 109.5 . . ?
H46c C46 H46b 109.5 . . ?
H39 C39 C38 120.4(2) . . ?
C40 C39 C38 119.3(4) . . ?
C40 C39 H39 120.4(2) . . ?
H35a C35 C33 109.5 . . ?
H35b C35 C33 109.5 . . ?
H35b C35 H35a 109.5 . . ?
H35c C35 C33 109.5 . . ?
H35c C35 H35a 109.5 . . ?
H35c C35 H35b 109.5 . . ?
C39 C40 C41 120.8(4) . . ?
H40 C40 C41 119.6(2) . . ?
H40 C40 C39 119.6(2) . . ?
H30a C30 C29 109.5 . . ?
H30b C30 C29 109.5 . . ?
H30b C30 H30a 109.5 . . ?
H30c C30 C29 109.5 . . ?
H30c C30 H30a 109.5 . . ?
H30c C30 H30b 109.5 . . ?
C62 C61 H61 119.9(3) . . ?
C66 C61 H61 119.9(3) . . ?
C66 C61 C62 120.2(5) . . ?
H32a C32 C29 109.5 . . ?
H32b C32 C29 109.5 . . ?
H32b C32 H32a 109.5 . . ?
H32c C32 C29 109.5 . . ?
H32c C32 H32a 109.5 . . ?
H32c C32 H32b 109.5 . . ?
H45a C45 C43 109.5 . . ?
H45b C45 C43 109.5 . . ?
H45b C45 H45a 109.5 . . ?
H45c C45 C43 109.5 . . ?
H45c C45 H45a 109.5 . . ?
H45c C45 H45b 109.5 . . ?
C59 C60 C55 120.4(4) . . ?
H60 C60 C55 119.8(2) . . ?
H60 C60 C59 119.8(3) . . ?
C64 C63 H63 120.2(3) . . ?
C62 C63 H63 120.2(3) . . ?
C62 C63 C64 119.7(5) . . ?
H31a C31 C29 109.5 . . ?
H31b C31 C29 109.5 . . ?
H31b C31 H31a 109.5 . . ?
H31c C31 C29 109.5 . . ?
H31c C31 H31a 109.5 . . ?
H31c C31 H31b 109.5 . . ?
H64 C64 C63 120.2(3) . . ?
C65 C64 C63 119.6(4) . . ?
C65 C64 H64 120.2(3) . . ?
C63 C62 C61 119.9(5) . . ?
H62 C62 C61 120.0(3) . . ?
H62 C62 C63 120.0(3) . . ?
H50a C50 C47 109.5 . . ?
H50b C50 C47 109.5 . . ?
H50b C50 H50a 109.5 . . ?
H50c C50 C47 109.5 . . ?
H50c C50 H50a 109.5 . . ?
H50c C50 H50b 109.5 . . ?
H65 C65 C64 119.7(3) . . ?
C66 C65 C64 120.7(4) . . ?
C66 C65 H65 119.7(3) . . ?
H36a C36 C33 109.5 . . ?
H36b C36 C33 109.5 . . ?
H36b C36 H36a 109.5 . . ?
H36c C36 C33 109.5 . . ?
H36c C36 H36a 109.5 . . ?
H36c C36 H36b 109.5 . . ?
C65 C66 C61 119.9(5) . . ?
H66 C66 C61 120.1(3) . . ?
H66 C66 C65 120.1(3) . . ?
H68a C68 C33 109.5 . . ?
H68b C68 C33 109.5 . . ?
H68b C68 H68a 109.5 . . ?
H68c C68 C33 109.5 . . ?
H68c C68 H68a 109.5 . . ?
H68c C68 H68b 109.5 . . ?

loop_
_geom_bond_atom_site_label_1
_geom_bond_atom_site_label_2
_geom_bond_distance
_geom_bond_site_symmetry_2
_geom_bond_publ_flag
Br1 Cu51 2.3811(5) . ?
Br1 Cu53 2.4389(6) . ?
Br2 Cu52 2.3925(6) . ?
Br2 Cu54 2.3926(5) . ?
Br3 Cu51 2.3911(4) . ?
Br3 Cu52 2.4039(6) . ?
Br4 Cu52 2.3707(6) . ?
Br4 Cu53 2.3737(5) . ?
Br5 Cu53 2.4190(7) . ?
Br5 Cu54 2.3952(6) . ?
Br6 Cu51 2.4278(7) . ?
Br6 Cu54 2.4154(6) . ?
Br28 Al1 2.3106(9) . ?
Cu51 Cu52 2.8181(6) . ?
Cu51 Cu53 2.6762(7) . ?
Cu51 Cu54 2.6692(7) . ?
Cu52 Cu53 2.7495(5) . ?
Cu52 Cu54 2.7542(6) . ?
Cu53 Cu54 2.7387(7) . ?
P13 O14 1.515(2) . ?
P13 N12 1.722(3) . ?
P13 C47 1.816(4) . ?
P13 C43 1.834(4) . ?
P20 O21 1.512(2) . ?
P20 N19 1.724(3) . ?
P20 C33 1.828(3) . ?
P20 C29 1.828(4) . ?
Al1 O14 1.877(2) . ?
Al1 O21 1.881(2) . ?
Al1 C15 2.084(3) . ?
Al1 C8 2.091(3) . ?
N12 C11 1.389(4) . ?
N12 C8 1.366(4) . ?
N9 C10 1.394(4) . ?
N9 C8 1.346(4) . ?
N9 C37 1.438(4) . ?
N16 C15 1.345(4) . ?
N16 C17 1.404(4) . ?
N16 C22 1.444(4) . ?
N19 C18 1.397(4) . ?
N19 C15 1.372(4) . ?
C11 H11 0.9500 . ?
C11 C10 1.359(5) . ?
C10 H10 0.9500 . ?
C18 H18 0.9500 . ?
C18 C17 1.338(5) . ?
C23 H23 0.9500 . ?
C23 C22 1.382(5) . ?
C23 C24 1.383(6) . ?
C55 H55 0.9500 . ?
C55 C56 1.366(6) . ?
C55 C60 1.380(6) . ?
C37 C38 1.368(5) . ?
C37 C42 1.397(5) . ?
C17 H17 0.9500 . ?
C22 C27 1.391(5) . ?
C26 H26 0.9500 . ?
C26 C25 1.383(6) . ?
C26 C27 1.391(6) . ?
C47 C48 1.541(5) . ?
C47 C49 1.538(5) . ?
C47 C50 1.533(6) . ?
C38 H38 0.9500 . ?
C38 C39 1.398(6) . ?
C44 H44a 0.9800 . ?
C44 H44b 0.9800 . ?
C44 H44c 0.9800 . ?
C44 C43 1.529(6) . ?
C41 H41 0.9500 . ?
C41 C42 1.386(5) . ?
C41 C40 1.376(5) . ?
C25 H25 0.9500 . ?
C25 C24 1.394(6) . ?
C24 H24 0.9500 . ?
C58 H58 0.9500 . ?
C58 C59 1.386(6) . ?
C58 C57 1.388(5) . ?
C33 C35 1.524(5) . ?
C33 C36 1.555(6) . ?
C33 C68 1.532(5) . ?
C56 H56 0.9500 . ?
C56 C57 1.387(5) . ?
C27 H27 0.9500 . ?
C29 C30 1.529(6) . ?
C29 C32 1.527(6) . ?
C29 C31 1.541(5) . ?
C42 H42 0.9500 . ?
C59 H59 0.9500 . ?
C59 C60 1.385(6) . ?
C57 H57 0.9500 . ?
C48 H48a 0.9800 . ?
C48 H48b 0.9800 . ?
C48 H48c 0.9800 . ?
C49 H49a 0.9800 . ?
C49 H49b 0.9800 . ?
C49 H49c 0.9800 . ?
C43 C46 1.542(5) . ?
C43 C45 1.543(5) . ?
C46 H46a 0.9800 . ?
C46 H46b 0.9800 . ?
C46 H46c 0.9800 . ?
C39 H39 0.9500 . ?
C39 C40 1.383(6) . ?
C35 H35a 0.9800 . ?
C35 H35b 0.9800 . ?
C35 H35c 0.9800 . ?
C40 H40 0.9500 . ?
C30 H30a 0.9800 . ?
C30 H30b 0.9800 . ?
C30 H30c 0.9800 . ?
C61 H61 0.9500 . ?
C61 C62 1.386(8) . ?
C61 C66 1.365(8) . ?
C32 H32a 0.9800 . ?
C32 H32b 0.9800 . ?
C32 H32c 0.9800 . ?
C45 H45a 0.9800 . ?
C45 H45b 0.9800 . ?
C45 H45c 0.9800 . ?
C60 H60 0.9500 . ?
C63 H63 0.9500 . ?
C63 C64 1.385(7) . ?
C63 C62 1.393(8) . ?
C31 H31a 0.9800 . ?
C31 H31b 0.9800 . ?
C31 H31c 0.9800 . ?
C64 H64 0.9500 . ?
C64 C65 1.376(7) . ?
C62 H62 0.9500 . ?
C50 H50a 0.9800 . ?
C50 H50b 0.9800 . ?
C50 H50c 0.9800 . ?
C65 H65 0.9500 . ?
C65 C66 1.389(8) . ?
C36 H36a 0.9800 . ?
C36 H36b 0.9800 . ?
C36 H36c 0.9800 . ?
C66 H66 0.9500 . ?
C68 H68a 0.9800 . ?
C68 H68b 0.9800 . ?
C68 H68c 0.9800 . ?
